data_2217139
loop_
_publ_author_name
'Tsukada, Yuichiro'
'Nishimura, Naoko'
'Mizuguchi, Jin'

_publ_section_title
;
 <i>N</i>,<i>N</i>'-Bis(2-phenylethyl)naphthalene-1,8:4,5-bis(dicarboximide)
;
_journal_coeditor_code IS2244
_journal_issue 1
_journal_name_full 'Acta Crystallographica Section E'
_journal_page_first o5
_journal_page_last o5
_journal_paper_doi 10.1107/S1600536807060333
_journal_volume 64
_journal_year 2008
_chemical_formula_iupac 'C30 H22 N2 O4'
_chemical_formula_moiety 'C30 H22 N2 O4'
_chemical_formula_sum 'C30 H22 N2 O4'
_chemical_formula_weight 474.50
_chemical_name_systematic
;
<i>N</i>,<i>N</i>'-Bis(2-phenylethyl)naphthalene-1,8:4,5-bis(dicarboximide)
;
_space_group_IT_number 14
_symmetry_cell_setting monoclinic
_symmetry_space_group_name_Hall '-P 2yn'
_symmetry_space_group_name_H-M 'P 1 21/n 1'
_cell_angle_alpha 90.0000
_cell_angle_beta 97.9096(7)
_cell_angle_gamma 90.0000
_cell_formula_units_Z 2
_cell_length_a 7.70264(14)
_cell_length_b 4.93695(9)
_cell_length_c 29.9857(5)
_cell_measurement_reflns_used 7242
_cell_measurement_temperature 93.0(10)
_cell_measurement_theta_max 68.2
_cell_measurement_theta_min 3.0
_cell_volume 1129.43(3)
_computing_cell_refinement PROCESS-AUTO
_computing_data_collection 'PROCESS-AUTO (Rigaku, 1998)'
_computing_data_reduction
;
CrystalStructure (Rigaku/MSC)
;
_computing_molecular_graphics 'ORTEPIII (Burnett & Johnson, 1996)'
_computing_publication_material CrystalStructure
_computing_structure_refinement 'SHELXL97 (Sheldrick, 1997)'
_computing_structure_solution 'SIR2004 (Burla <i>et al.</i>,  2005)'
_diffrn_detector_area_resol_mean 10.00
_diffrn_measured_fraction_theta_full 0.972
_diffrn_measured_fraction_theta_max 0.972
_diffrn_measurement_device_type 'Rigaku R-AXIS RAPID'
_diffrn_measurement_method \w
_diffrn_radiation_type 'Cu K\a'
_diffrn_radiation_wavelength 1.54187
_diffrn_reflns_av_R_equivalents 0.033
_diffrn_reflns_limit_h_max 9
_diffrn_reflns_limit_h_min -9
_diffrn_reflns_limit_k_max 5
_diffrn_reflns_limit_k_min -5
_diffrn_reflns_limit_l_max 36
_diffrn_reflns_limit_l_min -36
_diffrn_reflns_number 9315
_diffrn_reflns_theta_full 68.24
_diffrn_reflns_theta_max 68.24
_exptl_absorpt_coefficient_mu 0.757
_exptl_absorpt_correction_T_max 0.955
_exptl_absorpt_correction_T_min 0.790
_exptl_absorpt_correction_type multi-scan
_exptl_absorpt_process_details '(<i>ABSCOR</i>; Higashi, 1995)'
_exptl_crystal_colour red
_exptl_crystal_density_diffrn 1.395
_exptl_crystal_density_method 'not measured'
_exptl_crystal_description needle
_exptl_crystal_F_000 496.00
_exptl_crystal_size_max 0.5
_exptl_crystal_size_mid 0.14
_exptl_crystal_size_min 0.06
_refine_diff_density_max 0.20
_refine_diff_density_min -0.31
_refine_ls_extinction_method none
_refine_ls_goodness_of_fit_ref 1.131
_refine_ls_hydrogen_treatment constr
_refine_ls_number_parameters 163
_refine_ls_number_reflns 1993
_refine_ls_number_restraints 0
_refine_ls_R_factor_gt 0.0410
_refine_ls_shift/su_max <0.001
_refine_ls_structure_factor_coef Fsqd
_refine_ls_weighting_details 'w = 1/[\s^2^(Fo^2^)+(0.066P)^2^+0.3352P] where P=(Fo^2^+2Fc^2^)/3'
_refine_ls_weighting_scheme calc
_refine_ls_wR_factor_ref 0.1235
_reflns_number_gt 1723
_reflns_number_total 1993
_reflns_threshold_expression F^2^>2\s(F^2^)
_cod_data_source_file is2244.cif
_cod_data_source_block I
_cod_original_cell_volume 1129.44(3)
_cod_original_sg_symbol_H-M 'P 21/n'
_cod_database_code 2217139
_cod_database_fobs_code 2217139

loop_
_symmetry_equiv_pos_site_id
_symmetry_equiv_pos_as_xyz
1 +X,+Y,+Z
2 1/2-X,1/2+Y,1/2-Z
3 -X,-Y,-Z
4 1/2+X,1/2-Y,1/2+Z

loop_
_atom_site_type_symbol
_atom_site_label
_atom_site_fract_x
_atom_site_fract_y
_atom_site_fract_z
_atom_site_U_iso_or_equiv
_atom_site_adp_type
_atom_site_calc_flag
_atom_site_refinement_flags
_atom_site_occupancy
O O1 0.76514(14) 0.4835(2) 0.39308(3) 0.0292(3) Uani d . 1.00
O O2 0.47967(13) -0.2072(2) 0.45229(3) 0.0276(3) Uani d . 1.00
N N1 0.62139(16) 0.1417(2) 0.42345(4) 0.0229(3) Uani d . 1.00
C C5 0.9302(2) 0.2343(3) 0.45209(5) 0.0220(3) Uani d . 1.00
C C4 0.92479(19) 0.0265(3) 0.48430(5) 0.0208(3) Uani d . 1.00
C C1 0.61317(19) -0.0739(3) 0.45314(5) 0.0229(3) Uani d . 1.00
C C7 0.7696(2) 0.3000(3) 0.42016(5) 0.0229(3) Uani d . 1.00
C C2 0.77252(19) -0.1294(3) 0.48570(5) 0.0218(3) Uani d . 1.00
C C6 1.0809(2) 0.3834(3) 0.45135(5) 0.0235(3) Uani d . 1.00
C C8 0.4594(2) 0.2050(3) 0.39298(5) 0.0256(3) Uani d . 1.00
C C10 0.2576(2) 0.0767(3) 0.32490(5) 0.0261(3) Uani d . 1.00
C C3 0.7698(2) -0.3308(3) 0.51738(5) 0.0232(3) Uani d . 1.00
C C11 0.2122(2) 0.2694(3) 0.29170(5) 0.0298(4) Uani d . 1.00
C C12 0.0387(2) 0.2994(4) 0.27250(6) 0.0351(4) Uani d . 1.00
C C15 0.1263(2) -0.0841(3) 0.33819(6) 0.0341(4) Uani d . 1.00
C C14 -0.0470(2) -0.0537(4) 0.31927(6) 0.0385(4) Uani d . 1.00
C C9 0.4439(2) 0.0522(3) 0.34836(5) 0.0273(3) Uani d . 1.00
C C13 -0.0910(2) 0.1393(4) 0.28624(6) 0.0360(4) Uani d . 1.00
H H8b 0.4558 0.4020 0.3868 0.031 Uiso c R 1.00
H H8a 0.3572 0.1598 0.4083 0.031 Uiso c R 1.00
H H9b 0.5262 0.1294 0.3291 0.033 Uiso c R 1.00
H H9a 0.4741 -0.1410 0.3539 0.033 Uiso c R 1.00
H H11 0.3001 0.3814 0.2821 0.036 Uiso c R 1.00
H H12 0.0090 0.4314 0.2497 0.042 Uiso c R 1.00
H H15 0.1559 -0.2178 0.3607 0.041 Uiso c R 1.00
H H14 -0.1353 -0.1651 0.3289 0.046 Uiso c R 1.00
H H13 -0.2096 0.1616 0.2731 0.043 Uiso c R 1.00
H H6 1.0838 0.5225 0.4296 0.028 Uiso c R 1.00
H H3 0.6664 -0.4347 0.5181 0.028 Uiso c R 1.00

loop_
_atom_site_aniso_label
_atom_site_aniso_U_11
_atom_site_aniso_U_22
_atom_site_aniso_U_33
_atom_site_aniso_U_12
_atom_site_aniso_U_13
_atom_site_aniso_U_23
O1 0.0300(6) 0.0317(7) 0.0252(6) -0.0004(4) 0.0009(4) 0.0065(4)
O2 0.0227(5) 0.0297(7) 0.0301(6) -0.0049(4) 0.0019(4) 0.0004(4)
N1 0.0213(6) 0.0269(8) 0.0199(6) -0.0006(5) 0.0004(4) -0.0005(5)
C5 0.0239(8) 0.0232(8) 0.0193(7) 0.0007(6) 0.0046(5) -0.0024(6)
C4 0.0232(7) 0.0218(8) 0.0182(7) 0.0002(6) 0.0055(5) -0.0027(5)
C1 0.0234(7) 0.0251(9) 0.0204(7) 0.0000(6) 0.0041(5) -0.0034(6)
C7 0.0256(8) 0.0248(9) 0.0187(7) 0.0008(6) 0.0038(6) -0.0023(6)
C2 0.0230(7) 0.0235(9) 0.0194(7) -0.0006(6) 0.0043(5) -0.0034(5)
C6 0.0277(8) 0.0235(9) 0.0200(7) 0.0005(6) 0.0055(6) 0.0014(6)
C8 0.0221(7) 0.0290(9) 0.0248(8) 0.0012(6) -0.0003(6) -0.0002(6)
C10 0.0274(8) 0.0287(9) 0.0219(7) 0.0019(6) 0.0021(6) -0.0055(6)
C3 0.0218(7) 0.0248(9) 0.0240(7) -0.0029(6) 0.0063(6) -0.0028(6)
C11 0.0287(8) 0.0343(10) 0.0262(8) 0.0010(7) 0.0037(6) 0.0010(7)
C12 0.0331(9) 0.0436(11) 0.0274(8) 0.0083(7) 0.0000(6) 0.0055(7)
C15 0.0346(9) 0.0338(10) 0.0327(9) -0.0009(7) 0.0000(7) 0.0047(7)
C14 0.0325(9) 0.0385(11) 0.0437(10) -0.0077(8) 0.0028(7) 0.0013(8)
C9 0.0261(8) 0.0323(9) 0.0230(7) 0.0035(7) 0.0014(6) -0.0014(6)
C13 0.0252(8) 0.0460(11) 0.0348(9) -0.0001(7) -0.0029(6) -0.0049(8)

loop_
_atom_type_symbol
_atom_type_description
_atom_type_scat_dispersion_real
_atom_type_scat_dispersion_imag
_atom_type_scat_source
C C 0.018 0.009
;
International Tables for Crystallography
(1992, Vol. C, Tables 4.2.6.8 and 6.1.1.4)
;
H H 0.000 0.000
;
International Tables for Crystallography
(1992, Vol. C, Table 6.1.1.4)
;
O O 0.049 0.032
;
International Tables for Crystallography
(1992, Vol. C, Tables 4.2.6.8 and 6.1.1.4)
;
N N 0.031 0.018
;
International Tables for Crystallography
(1992, Vol. C, Tables 4.2.6.8 and 6.1.1.4)
;

loop_
_geom_angle_atom_site_label_1
_geom_angle_atom_site_label_2
_geom_angle_atom_site_label_3
_geom_angle_site_symmetry_1
_geom_angle_site_symmetry_3
_geom_angle
C1 N1 C7 . . 125.52(11)
C1 N1 C8 . . 116.63(12)
C7 N1 C8 . . 117.85(12)
C4 C5 C7 . . 119.79(13)
C4 C5 C6 . . 120.19(13)
C7 C5 C6 . . 119.96(14)
C5 C4 C4 . 3_756 119.41(13)
C5 C4 C2 . . 121.31(12)
C4 C4 C2 3_756 . 119.28(13)
O2 C1 N1 . . 120.75(12)
O2 C1 C2 . . 122.22(14)
N1 C1 C2 . . 117.03(12)
O1 C7 N1 . . 121.08(13)
O1 C7 C5 . . 122.44(14)
N1 C7 C5 . . 116.48(13)
C4 C2 C1 . . 119.75(13)
C4 C2 C3 . . 120.46(13)
C1 C2 C3 . . 119.79(13)
C5 C6 C3 . 3_756 120.34(14)
C5 C6 H6 . . 119.8
C3 C6 H6 3_756 . 119.8
N1 C8 C9 . . 113.32(13)
N1 C8 H8b . . 108.9
N1 C8 H8a . . 108.9
C9 C8 H8b . . 108.9
C9 C8 H8a . . 108.9
H8b C8 H8a . . 107.7
C11 C10 C15 . . 118.49(14)
C11 C10 C9 . . 121.22(14)
C15 C10 C9 . . 120.19(14)
C2 C3 C6 . 3_756 120.32(14)
C2 C3 H3 . . 119.8
C6 C3 H3 3_756 . 119.8
C10 C11 C12 . . 120.30(16)
C10 C11 H11 . . 119.8
C12 C11 H11 . . 119.9
C11 C12 C13 . . 120.66(16)
C11 C12 H12 . . 119.7
C13 C12 H12 . . 119.7
C10 C15 C14 . . 121.36(16)
C10 C15 H15 . . 119.3
C14 C15 H15 . . 119.3
C15 C14 C13 . . 119.69(17)
C15 C14 H14 . . 120.2
C13 C14 H14 . . 120.2
C8 C9 C10 . . 108.83(13)
C8 C9 H9b . . 109.9
C8 C9 H9a . . 109.9
C10 C9 H9b . . 109.9
C10 C9 H9a . . 109.9
H9b C9 H9a . . 108.3
C12 C13 C14 . . 119.50(15)
C12 C13 H13 . . 120.3
C14 C13 H13 . . 120.3

loop_
_geom_bond_atom_site_label_1
_geom_bond_atom_site_label_2
_geom_bond_site_symmetry_2
_geom_bond_distance
O1 C7 . 1.2138(19)
O2 C1 . 1.2182(18)
N1 C1 . 1.395(2)
N1 C7 . 1.398(2)
N1 C8 . 1.4749(18)
C5 C4 . 1.414(2)
C5 C7 . 1.492(2)
C5 C6 . 1.377(2)
C4 C4 3_756 1.4131(19)
C4 C2 . 1.408(2)
C1 C2 . 1.4849(19)
C2 C3 . 1.377(2)
C6 C3 3_756 1.405(2)
C6 H6 . 0.950
C8 C9 . 1.526(2)
C8 H8b . 0.990
C8 H8a . 0.990
C10 C11 . 1.387(2)
C10 C15 . 1.387(2)
C10 C9 . 1.513(2)
C3 H3 . 0.950
C11 C12 . 1.388(2)
C11 H11 . 0.950
C12 C13 . 1.380(2)
C12 H12 . 0.950
C15 C14 . 1.385(2)
C15 H15 . 0.950
C14 C13 . 1.383(2)
C14 H14 . 0.950
C9 H9b . 0.990
C9 H9a . 0.990
C13 H13 . 0.950

loop_
_geom_contact_atom_site_label_1
_geom_contact_atom_site_label_2
_geom_contact_distance
_geom_contact_site_symmetry_2
O1 O2 3.3754(15) 1_565
O1 N1 3.5905(17) 1_565
O1 C1 3.1573(19) 1_565
O1 C2 3.3654(18) 1_565
O2 O1 3.3754(15) 1_545
O2 O2 3.4962(14) 3_656
O2 N1 3.5401(17) 1_545
O2 C1 3.3222(18) 3_656
O2 C7 3.5251(19) 1_545
O2 C2 3.3145(19) 3_656
O2 C8 3.396(2) 1_545
O2 C3 3.1941(19) 3_646
O2 C3 3.4719(19) 3_656
N1 O1 3.5905(17) 1_545
N1 O2 3.5401(17) 1_565
C5 C2 3.563(2) 1_565
C5 C6 3.467(2) 3_766
C5 C3 3.261(2) 1_565
C4 C6 3.581(2) 1_545
C4 C6 3.498(2) 3_766
C4 C3 3.578(2) 1_565
C1 O1 3.1573(19) 1_545
C1 O2 3.3222(18) 3_656
C1 C1 3.580(2) 3_656
C1 C7 3.509(2) 1_545
C7 O2 3.5251(19) 1_565
C7 C1 3.509(2) 1_565
C7 C2 3.433(2) 1_565
C7 C3 3.438(2) 1_565
C2 O1 3.3654(18) 1_545
C2 O2 3.3145(19) 3_656
C2 C5 3.563(2) 1_545
C2 C7 3.433(2) 1_545
C6 C5 3.467(2) 3_766
C6 C4 3.581(2) 1_565
C6 C4 3.498(2) 3_766
C6 C6 3.520(2) 3_766
C6 C3 3.600(2) 1_565
C8 O2 3.396(2) 1_565
C8 C3 3.469(2) 3_656
C3 O2 3.1941(19) 3_646
C3 O2 3.4719(19) 3_656
C3 C5 3.261(2) 1_545
C3 C4 3.578(2) 1_545
C3 C7 3.438(2) 1_545
C3 C6 3.600(2) 1_545
C3 C8 3.469(2) 3_656
C11 C15 3.581(2) 1_565
C12 C14 3.586(2) 1_565
C15 C11 3.581(2) 1_545
C14 C12 3.586(2) 1_545

loop_
_geom_torsion_atom_site_label_1
_geom_torsion_atom_site_label_2
_geom_torsion_atom_site_label_3
_geom_torsion_atom_site_label_4
_geom_torsion_site_symmetry_1
_geom_torsion_site_symmetry_3
_geom_torsion_site_symmetry_4
_geom_torsion
C1 N1 C7 O1 . . . 179.62(14)
C1 N1 C7 C5 . . . -1.5(2)
C7 N1 C1 O2 . . . -177.03(14)
C7 N1 C1 C2 . . . 3.7(2)
C1 N1 C8 C9 . . . -90.00(16)
C8 N1 C1 O2 . . . 2.6(2)
C8 N1 C1 C2 . . . -176.64(13)
C7 N1 C8 C9 . . . 89.70(17)
C8 N1 C7 O1 . . . -0.05(19)
C8 N1 C7 C5 . . . 178.80(13)
C4 C5 C7 O1 . . . 176.99(15)
C4 C5 C7 N1 . . . -1.8(2)
C7 C5 C4 C2 . . . 2.9(2)
C7 C5 C4 C4 . . 3_756 -177.23(14)
C4 C5 C6 C3 . . 3_756 -0.1(2)
C6 C5 C4 C2 . . . -179.84(15)
C6 C5 C4 C4 . . 3_756 0.1(2)
C7 C5 C6 C3 . . 3_756 177.15(14)
C6 C5 C7 O1 . . . -0.3(2)
C6 C5 C7 N1 . . . -179.15(14)
C5 C4 C4 C2 . 3_756 3_756 0.1(2)
C5 C4 C2 C1 . . . -0.6(2)
C5 C4 C2 C3 . . . -179.92(15)
C4 C4 C2 C1 3_756 . . 179.44(14)
C4 C4 C2 C3 3_756 . . 0.2(2)
C2 C4 C4 C5 . 3_756 3_756 -0.1(2)
O2 C1 C2 C4 . . . 178.20(14)
O2 C1 C2 C3 . . . -2.5(2)
N1 C1 C2 C4 . . . -2.5(2)
N1 C1 C2 C3 . . . 176.75(14)
C4 C2 C3 C6 . . 3_756 -0.1(2)
C1 C2 C3 C6 . . 3_756 -179.37(14)
C5 C6 C3 C2 . 3_756 3_756 0.1(2)
N1 C8 C9 C10 . . . 166.24(13)
C11 C10 C15 C14 . . . -0.5(2)
C15 C10 C11 C12 . . . 0.2(2)
C11 C10 C9 C8 . . . 97.43(17)
C9 C10 C11 C12 . . . -176.13(16)
C15 C10 C9 C8 . . . -78.79(19)
C9 C10 C15 C14 . . . 175.83(16)
C10 C11 C12 C13 . . . 0.3(2)
C11 C12 C13 C14 . . . -0.4(2)
C10 C15 C14 C13 . . . 0.4(2)
C15 C14 C13 C12 . . . 0.1(2)
